data_4111855
loop_
_publ_author_name
'Alireza Haghiri Ilkhechi'
'Jose M. Mercero'
'I\~naki Silanes'
'Michael Bolte'
'Matthias Scheibitz'
'Hans-Wolfram Lerner'
'Jesus M. Ugalde'
'Matthias Wagner'

_publ_section_title
;
 A Joint Experimental and Theoretical Study of Cation-\p Interactions:
 Multiple-Decker Sandwich Complexes of Ferrocene with Alkali Metal Ions
 (Li+, Na+, K+, Rb+, Cs+)
;
_journal_name_full 'Journal of the American Chemical Society'
_journal_page_first 10656
_journal_page_last 10666
_journal_paper_doi 10.1021/ja051544+
_journal_volume 127
_journal_year 2005
_chemical_formula_sum 'C36 H58 B2 Fe K2 N4 O4'
_chemical_formula_weight 766.53
_chemical_name_systematic ?
_space_group_IT_number 14
_symmetry_cell_setting monoclinic
_symmetry_space_group_name_Hall '-P 2yn'
_symmetry_space_group_name_H-M 'P 1 21/n 1'
_atom_sites_solution_hydrogens geom
_atom_sites_solution_primary direct
_atom_sites_solution_secondary difmap
_audit_creation_method SHELXL-97
_cell_angle_alpha 90.00
_cell_angle_beta 99.159(13)
_cell_angle_gamma 90.00
_cell_formula_units_Z 2
_cell_length_a 11.0876(19)
_cell_length_b 14.624(3)
_cell_length_c 12.7422(18)
_cell_measurement_reflns_used 5452
_cell_measurement_temperature 173(2)
_cell_measurement_theta_max 24.7
_cell_measurement_theta_min 3.5
_cell_volume 2039.7(6)
_computing_cell_refinement 'X-Area (Stoe & Cie, 2001)'
_computing_data_collection 'X-Area (Stoe & Cie, 2001)'
_computing_data_reduction 'X-Area (Stoe & Cie, 2001)'
_computing_molecular_graphics 'XP in SHELXTL-Plus (Sheldrick, 1991)'
_computing_structure_refinement 'SHELXL-97 (Sheldrick, 1997)'
_computing_structure_solution 'SHELXS-97 (Sheldrick, 1990)'
_diffrn_ambient_temperature 173(2)
_diffrn_measured_fraction_theta_full 0.958
_diffrn_measured_fraction_theta_max 0.948
_diffrn_measurement_device_type 'STOE IPDS II two-circle-diffractometer'
_diffrn_measurement_method \w
_diffrn_radiation_monochromator graphite
_diffrn_radiation_source 'fine-focus sealed tube'
_diffrn_radiation_type MoK\a
_diffrn_radiation_wavelength 0.71073
_diffrn_reflns_av_R_equivalents 0.1128
_diffrn_reflns_av_sigmaI/netI 0.1638
_diffrn_reflns_limit_h_max 13
_diffrn_reflns_limit_h_min -13
_diffrn_reflns_limit_k_max 17
_diffrn_reflns_limit_k_min -17
_diffrn_reflns_limit_l_max 15
_diffrn_reflns_limit_l_min -15
_diffrn_reflns_number 15298
_diffrn_reflns_theta_full 25.00
_diffrn_reflns_theta_max 25.83
_diffrn_reflns_theta_min 3.59
_diffrn_standards_decay_% 0
_diffrn_standards_interval_time 0
_diffrn_standards_number 0
_exptl_absorpt_coefficient_mu 0.614
_exptl_absorpt_correction_T_max 0.9300
_exptl_absorpt_correction_T_min 0.8768
_exptl_absorpt_correction_type multi-scan
_exptl_absorpt_process_details 'MULABS (Spek, 1990; Blessing, 1995)'
_exptl_crystal_colour yellow
_exptl_crystal_density_diffrn 1.248
_exptl_crystal_description plate
_exptl_crystal_F_000 816
_exptl_crystal_size_max 0.22
_exptl_crystal_size_mid 0.18
_exptl_crystal_size_min 0.12
_refine_diff_density_max 0.340
_refine_diff_density_min -0.257
_refine_diff_density_rms 0.046
_refine_ls_extinction_method none
_refine_ls_goodness_of_fit_ref 0.797
_refine_ls_hydrogen_treatment mixed
_refine_ls_matrix_type full
_refine_ls_number_parameters 223
_refine_ls_number_reflns 3732
_refine_ls_number_restraints 0
_refine_ls_restrained_S_all 0.797
_refine_ls_R_factor_all 0.1495
_refine_ls_R_factor_gt 0.0524
_refine_ls_shift/su_max 0.000
_refine_ls_shift/su_mean 0.000
_refine_ls_structure_factor_coef Fsqd
_refine_ls_weighting_details 'calc w=1/[\s^2^(Fo^2^)+(0.0100P)^2^+0.0000P] where P=(Fo^2^+2Fc^2^)/3'
_refine_ls_weighting_scheme calc
_refine_ls_wR_factor_gt 0.0738
_refine_ls_wR_factor_ref 0.0886
_reflns_number_gt 1454
_reflns_number_total 3732
_reflns_threshold_expression >2sigma(I)
_cod_data_source_file ja0515442Bsi20050324_023528.cif
_cod_data_source_block wa283
_cod_original_sg_symbol_H-M 'P 21/n'
_cod_database_code 4111855

loop_
_symmetry_equiv_pos_as_xyz
'x, y, z'
'-x+1/2, y+1/2, -z+1/2'
'-x, -y, -z'
'x-1/2, -y-1/2, z-1/2'

loop_
_atom_site_label
_atom_site_type_symbol
_atom_site_fract_x
_atom_site_fract_y
_atom_site_fract_z
_atom_site_U_iso_or_equiv
_atom_site_adp_type
_atom_site_occupancy
_atom_site_symmetry_multiplicity
_atom_site_calc_flag
_atom_site_refinement_flags
Fe1 Fe 0.0000 0.5000 0.5000 0.0542(3) Uani 1 2 d S
K1 K 0.37631(10) 0.41953(7) 0.39440(10) 0.0610(4) Uani 1 1 d .
B1 B 0.2760(4) 0.5014(5) 0.6624(4) 0.0580(15) Uani 1 1 d .
C1 C 0.3345(4) 0.6014(3) 0.6477(4) 0.0721(17) Uani 1 1 d .
H1A H 0.3719 0.6018 0.5831 0.108 Uiso 1 1 calc R
H1B H 0.3968 0.6149 0.7094 0.108 Uiso 1 1 calc R
H1C H 0.2700 0.6478 0.6420 0.108 Uiso 1 1 calc R
C2 C 0.2141(4) 0.4979(5) 0.7659(4) 0.0840(17) Uani 1 1 d .
H2A H 0.2735 0.5167 0.8275 0.126 Uiso 1 1 calc R
H2B H 0.1867 0.4354 0.7768 0.126 Uiso 1 1 calc R
H2C H 0.1438 0.5394 0.7577 0.126 Uiso 1 1 calc R
C11 C 0.1830(4) 0.4702(3) 0.5531(3) 0.0472(12) Uani 1 1 d .
C12 C 0.1635(4) 0.5179(4) 0.4518(4) 0.0661(16) Uani 1 1 d .
H12 H 0.1973 0.5752 0.4368 0.079 Uiso 1 1 calc R
C13 C 0.0822(4) 0.4609(4) 0.3774(4) 0.0726(19) Uani 1 1 d .
H13 H 0.0553 0.4735 0.3043 0.087 Uiso 1 1 calc R
C14 C 0.0518(5) 0.3863(4) 0.4322(5) 0.0795(19) Uani 1 1 d .
H14 H -0.0031 0.3394 0.4037 0.095 Uiso 1 1 calc R
C15 C 0.1130(4) 0.3893(3) 0.5352(4) 0.0634(14) Uani 1 1 d .
H15 H 0.1087 0.3434 0.5871 0.076 Uiso 1 1 calc R
N11 N 0.3828(3) 0.4239(3) 0.6742(3) 0.0533(10) Uani 1 1 d .
N12 N 0.4751(3) 0.4264(3) 0.6160(3) 0.0575(11) Uani 1 1 d .
C16 C 0.5430(4) 0.3523(3) 0.6437(4) 0.0611(14) Uani 1 1 d .
H16 H 0.6141 0.3366 0.6147 0.073 Uiso 1 1 calc R
C17 C 0.4983(5) 0.3020(4) 0.7182(5) 0.0778(18) Uani 1 1 d .
H17 H 0.5303 0.2473 0.7517 0.093 Uiso 1 1 calc R
C18 C 0.3945(5) 0.3499(4) 0.7337(4) 0.0699(15) Uani 1 1 d .
H18 H 0.3399 0.3319 0.7803 0.084 Uiso 1 1 calc R
O31 O 0.3305(3) 0.4192(3) 0.1798(3) 0.0732(10) Uani 1 1 d .
C32 C 0.2598(5) 0.3474(4) 0.1235(5) 0.0832(19) Uani 1 1 d .
H32A H 0.1819 0.3721 0.0853 0.100 Uiso 1 1 calc R
H32B H 0.2409 0.3000 0.1739 0.100 Uiso 1 1 calc R
C33 C 0.3331(8) 0.3073(5) 0.0465(6) 0.120(3) Uani 1 1 d .
H33A H 0.2851 0.3059 -0.0260 0.144 Uiso 1 1 calc R
H33B H 0.3587 0.2441 0.0675 0.144 Uiso 1 1 calc R
C34 C 0.4420(5) 0.3683(5) 0.0502(5) 0.0902(19) Uani 1 1 d .
H34A H 0.5164 0.3385 0.0885 0.108 Uiso 1 1 calc R
H34B H 0.4558 0.3845 -0.0223 0.108 Uiso 1 1 calc R
C35 C 0.4099(5) 0.4514(4) 0.1090(5) 0.0726(17) Uani 1 1 d .
H35A H 0.4843 0.4796 0.1495 0.087 Uiso 1 1 calc R
H35B H 0.3677 0.4972 0.0590 0.087 Uiso 1 1 calc R
O41 O 0.3484(4) 0.2402(2) 0.3756(4) 0.0932(13) Uani 1 1 d .
C42 C 0.2975(5) 0.1965(5) 0.4578(6) 0.097(2) Uani 1 1 d .
H42A H 0.2140 0.1742 0.4307 0.117 Uiso 1 1 calc R
H42B H 0.2934 0.2394 0.5172 0.117 Uiso 1 1 calc R
C43 C 0.3800(5) 0.1186(4) 0.4937(5) 0.091(2) Uani 1 1 d .
H43A H 0.4450 0.1372 0.5523 0.109 Uiso 1 1 calc R
H43B H 0.3339 0.0667 0.5178 0.109 Uiso 1 1 calc R
C44 C 0.4303(6) 0.0949(4) 0.3999(6) 0.105(2) Uani 1 1 d .
H44A H 0.5172 0.0772 0.4191 0.126 Uiso 1 1 calc R
H44B H 0.3848 0.0431 0.3625 0.126 Uiso 1 1 calc R
C45 C 0.4190(8) 0.1749(5) 0.3334(6) 0.133(3) Uani 1 1 d .
H45A H 0.5010 0.2002 0.3295 0.160 Uiso 1 1 calc R
H45B H 0.3799 0.1584 0.2605 0.160 Uiso 1 1 calc R

loop_
_atom_site_aniso_label
_atom_site_aniso_U_11
_atom_site_aniso_U_22
_atom_site_aniso_U_33
_atom_site_aniso_U_23
_atom_site_aniso_U_13
_atom_site_aniso_U_12
Fe1 0.0361(5) 0.0786(8) 0.0466(6) -0.0156(6) 0.0027(4) 0.0098(6)
K1 0.0578(7) 0.0600(7) 0.0661(9) -0.0018(6) 0.0121(6) 0.0049(6)
B1 0.032(2) 0.085(4) 0.055(4) 0.006(4) 0.001(2) 0.012(4)
C1 0.046(3) 0.082(4) 0.082(4) -0.009(3) -0.009(3) 0.011(3)
C2 0.062(3) 0.134(5) 0.053(3) -0.016(4) -0.002(3) 0.019(4)
C11 0.038(2) 0.064(3) 0.041(3) 0.001(2) 0.011(2) 0.010(2)
C12 0.049(3) 0.094(5) 0.063(4) 0.013(3) 0.030(3) 0.011(3)
C13 0.043(3) 0.137(6) 0.038(3) -0.022(3) 0.007(3) 0.024(3)
C14 0.059(4) 0.098(5) 0.074(5) -0.026(4) -0.011(3) -0.006(3)
C15 0.053(3) 0.066(4) 0.073(4) -0.015(3) 0.014(3) 0.012(3)
N11 0.041(2) 0.073(3) 0.045(3) 0.014(2) 0.0057(19) -0.003(2)
N12 0.048(2) 0.065(3) 0.063(3) 0.020(2) 0.019(2) 0.007(2)
C16 0.059(3) 0.058(4) 0.067(4) 0.020(3) 0.015(3) 0.015(3)
C17 0.087(4) 0.079(4) 0.067(4) 0.030(3) 0.010(3) 0.022(3)
C18 0.070(4) 0.083(4) 0.062(4) 0.026(3) 0.027(3) 0.000(3)
O31 0.063(2) 0.088(3) 0.068(3) -0.005(2) 0.0069(19) -0.022(2)
C32 0.070(4) 0.095(5) 0.077(5) -0.002(3) -0.009(4) -0.033(3)
C33 0.187(8) 0.096(5) 0.084(5) -0.023(4) 0.049(6) -0.059(5)
C34 0.094(5) 0.099(5) 0.078(5) -0.010(4) 0.017(4) -0.014(4)
C35 0.066(3) 0.077(4) 0.069(4) 0.010(3) -0.006(3) -0.023(3)
O41 0.124(4) 0.058(2) 0.102(3) 0.008(2) 0.032(3) 0.012(2)
C42 0.078(4) 0.092(5) 0.128(6) 0.014(4) 0.037(4) 0.021(4)
C43 0.081(4) 0.093(5) 0.102(6) 0.014(4) 0.026(4) 0.009(3)
C44 0.134(6) 0.097(5) 0.090(5) 0.016(4) 0.038(5) 0.053(4)
C45 0.208(9) 0.073(5) 0.136(8) 0.024(5) 0.081(6) 0.052(5)

loop_
_atom_type_symbol
_atom_type_description
_atom_type_scat_dispersion_real
_atom_type_scat_dispersion_imag
_atom_type_scat_source
C C 0.0033 0.0016 'International Tables Vol C Tables 4.2.6.8 and 6.1.1.4'
H H 0.0000 0.0000 'International Tables Vol C Tables 4.2.6.8 and 6.1.1.4'
B B 0.0013 0.0007 'International Tables Vol C Tables 4.2.6.8 and 6.1.1.4'
Fe Fe 0.3463 0.8444 'International Tables Vol C Tables 4.2.6.8 and 6.1.1.4'
K K 0.2009 0.2494 'International Tables Vol C Tables 4.2.6.8 and 6.1.1.4'
N N 0.0061 0.0033 'International Tables Vol C Tables 4.2.6.8 and 6.1.1.4'
O O 0.0106 0.0060 'International Tables Vol C Tables 4.2.6.8 and 6.1.1.4'

loop_
_geom_angle_atom_site_label_1
_geom_angle_atom_site_label_2
_geom_angle_atom_site_label_3
_geom_angle
_geom_angle_site_symmetry_1
_geom_angle_site_symmetry_3
C12 Fe1 C12 180.0(3) . 3_566
C12 Fe1 C14 69.1(2) . .
C12 Fe1 C14 110.9(2) 3_566 .
C12 Fe1 C14 110.9(2) . 3_566
C12 Fe1 C14 69.1(2) 3_566 3_566
C14 Fe1 C14 179.999(1) . 3_566
C12 Fe1 C13 42.5(2) . .
C12 Fe1 C13 137.5(2) 3_566 .
C14 Fe1 C13 39.8(2) . .
C14 Fe1 C13 140.2(2) 3_566 .
C12 Fe1 C13 137.5(2) . 3_566
C12 Fe1 C13 42.5(2) 3_566 3_566
C14 Fe1 C13 140.2(2) . 3_566
C14 Fe1 C13 39.8(2) 3_566 3_566
C13 Fe1 C13 179.999(1) . 3_566
C12 Fe1 C15 67.8(2) . .
C12 Fe1 C15 112.2(2) 3_566 .
C14 Fe1 C15 39.77(18) . .
C14 Fe1 C15 140.23(18) 3_566 .
C13 Fe1 C15 67.0(2) . .
C13 Fe1 C15 113.0(2) 3_566 .
C12 Fe1 C15 112.2(2) . 3_566
C12 Fe1 C15 67.8(2) 3_566 3_566
C14 Fe1 C15 140.23(18) . 3_566
C14 Fe1 C15 39.77(18) 3_566 3_566
C13 Fe1 C15 113.0(2) . 3_566
C13 Fe1 C15 67.0(2) 3_566 3_566
C15 Fe1 C15 180.000(1) . 3_566
C12 Fe1 C11 138.56(17) . 3_566
C12 Fe1 C11 41.43(17) 3_566 3_566
C14 Fe1 C11 111.46(19) . 3_566
C14 Fe1 C11 68.54(18) 3_566 3_566
C13 Fe1 C11 110.24(17) . 3_566
C13 Fe1 C11 69.76(17) 3_566 3_566
C15 Fe1 C11 140.01(16) . 3_566
C15 Fe1 C11 39.99(16) 3_566 3_566
C12 Fe1 C11 41.44(17) . .
C12 Fe1 C11 138.56(17) 3_566 .
C14 Fe1 C11 68.54(18) . .
C14 Fe1 C11 111.46(19) 3_566 .
C13 Fe1 C11 69.76(17) . .
C13 Fe1 C11 110.24(17) 3_566 .
C15 Fe1 C11 39.99(16) . .
C15 Fe1 C11 140.01(16) 3_566 .
C11 Fe1 C11 180.0 3_566 .
O41 K1 O31 84.63(13) . .
O41 K1 N12 148.43(15) . 3_666
O31 K1 N12 88.33(12) . 3_666
C2 B1 C1 111.1(5) . .
C2 B1 N11 107.8(4) . .
C1 B1 N11 109.9(4) . .
C2 B1 C11 113.4(4) . .
C1 B1 C11 110.9(4) . .
N11 B1 C11 103.4(4) . .
B1 C1 H1A 109.5 . .
B1 C1 H1B 109.5 . .
H1A C1 H1B 109.5 . .
B1 C1 H1C 109.5 . .
H1A C1 H1C 109.5 . .
H1B C1 H1C 109.5 . .
B1 C2 H2A 109.5 . .
B1 C2 H2B 109.5 . .
H2A C2 H2B 109.5 . .
B1 C2 H2C 109.5 . .
H2A C2 H2C 109.5 . .
H2B C2 H2C 109.5 . .
C15 C11 C12 105.0(4) . .
C15 C11 B1 128.1(5) . .
C12 C11 B1 126.8(5) . .
C15 C11 Fe1 68.9(2) . .
C12 C11 Fe1 67.1(2) . .
B1 C11 Fe1 131.2(3) . .
C15 C11 K1 96.2(3) . .
C12 C11 K1 65.0(2) . .
B1 C11 K1 101.6(3) . .
Fe1 C11 K1 123.37(17) . .
C11 C12 C13 107.0(5) . .
C11 C12 Fe1 71.4(3) . .
C13 C12 Fe1 68.4(3) . .
C11 C12 K1 88.5(3) . .
C13 C12 K1 89.8(3) . .
Fe1 C12 K1 143.4(3) . .
C11 C12 H12 126.5 . .
C13 C12 H12 126.5 . .
Fe1 C12 H12 125.2 . .
K1 C12 H12 91.4 . .
C14 C13 C12 107.5(5) . .
C14 C13 Fe1 69.6(4) . .
C12 C13 Fe1 69.1(3) . .
C14 C13 K1 98.1(3) . .
C12 C13 K1 63.8(2) . .
Fe1 C13 K1 124.6(2) . .
C14 C13 H13 126.2 . .
C12 C13 H13 126.2 . .
Fe1 C13 H13 126.6 . .
K1 C13 H13 104.7 . .
C13 C14 C15 109.6(5) . .
C13 C14 Fe1 70.6(3) . .
C15 C14 Fe1 72.1(3) . .
C13 C14 H14 125.2 . .
C15 C14 H14 125.2 . .
Fe1 C14 H14 123.7 . .
C14 C15 C11 110.8(5) . .
C14 C15 Fe1 68.1(3) . .
C11 C15 Fe1 71.1(3) . .
C14 C15 H15 124.6 . .
C11 C15 H15 124.6 . .
Fe1 C15 H15 127.9 . .
C18 N11 N12 108.9(4) . .
C18 N11 B1 129.0(5) . .
N12 N11 B1 122.1(4) . .
C16 N12 N11 106.1(4) . .
C16 N12 K1 110.7(3) . 3_666
N11 N12 K1 123.2(3) . 3_666
C16 N12 K1 110.1(3) . .
N11 N12 K1 109.6(3) . .
K1 N12 K1 96.71(12) 3_666 .
N12 C16 C17 111.8(5) . .
N12 C16 K1 48.4(2) . 3_666
C17 C16 K1 137.9(4) . 3_666
N12 C16 H16 124.1 . .
C17 C16 H16 124.1 . .
K1 C16 H16 86.0 3_666 .
C16 C17 C18 103.3(5) . .
C16 C17 H17 128.3 . .
C18 C17 H17 128.3 . .
N11 C18 C17 109.9(5) . .
N11 C18 H18 125.0 . .
C17 C18 H18 125.0 . .
C32 O31 C35 105.4(4) . .
C32 O31 K1 120.6(3) . .
C35 O31 K1 126.9(3) . .
O31 C32 C33 107.9(5) . .
O31 C32 H32A 110.1 . .
C33 C32 H32A 110.1 . .
O31 C32 H32B 110.1 . .
C33 C32 H32B 110.1 . .
H32A C32 H32B 108.4 . .
C32 C33 C34 105.4(5) . .
C32 C33 H33A 110.7 . .
C34 C33 H33A 110.7 . .
C32 C33 H33B 110.7 . .
C34 C33 H33B 110.7 . .
H33A C33 H33B 108.8 . .
C35 C34 C33 104.1(5) . .
C35 C34 H34A 110.9 . .
C33 C34 H34A 110.9 . .
C35 C34 H34B 110.9 . .
C33 C34 H34B 110.9 . .
H34A C34 H34B 108.9 . .
O31 C35 C34 105.5(4) . .
O31 C35 H35A 110.6 . .
C34 C35 H35A 110.6 . .
O31 C35 H35B 110.6 . .
C34 C35 H35B 110.6 . .
H35A C35 H35B 108.8 . .
C45 O41 C42 106.8(5) . .
C45 O41 K1 130.4(4) . .
C42 O41 K1 115.8(4) . .
O41 C42 C43 106.0(5) . .
O41 C42 K1 42.9(3) . .
C43 C42 K1 128.4(4) . .
O41 C42 H42A 110.5 . .
C43 C42 H42A 110.5 . .
K1 C42 H42A 118.6 . .
O41 C42 H42B 110.5 . .
C43 C42 H42B 110.5 . .
K1 C42 H42B 68.3 . .
H42A C42 H42B 108.7 . .
C44 C43 C42 103.2(5) . .
C44 C43 H43A 111.1 . .
C42 C43 H43A 111.1 . .
C44 C43 H43B 111.1 . .
C42 C43 H43B 111.1 . .
H43A C43 H43B 109.1 . .
C45 C44 C43 106.5(6) . .
C45 C44 H44A 110.4 . .
C43 C44 H44A 110.4 . .
C45 C44 H44B 110.4 . .
C43 C44 H44B 110.4 . .
H44A C44 H44B 108.6 . .
O41 C45 C44 109.3(6) . .
O41 C45 H45A 109.8 . .
C44 C45 H45A 109.8 . .
O41 C45 H45B 109.8 . .
C44 C45 H45B 109.8 . .
H45A C45 H45B 108.3 . .

loop_
_geom_bond_atom_site_label_1
_geom_bond_atom_site_label_2
_geom_bond_distance
_geom_bond_site_symmetry_2
Fe1 C12 2.022(5) .
Fe1 C12 2.022(5) 3_566
Fe1 C14 2.000(6) .
Fe1 C14 2.000(6) 3_566
Fe1 C13 2.012(5) .
Fe1 C13 2.012(5) 3_566
Fe1 C15 2.052(5) .
Fe1 C15 2.052(5) 3_566
Fe1 C11 2.080(4) 3_566
Fe1 C11 2.080(4) .
K1 O41 2.647(4) .
K1 O31 2.700(4) .
K1 N12 2.807(4) 3_666
B1 C2 1.582(7) .
B1 C1 1.622(8) .
B1 N11 1.628(7) .
B1 C11 1.660(7) .
C1 H1A 0.9800 .
C1 H1B 0.9800 .
C1 H1C 0.9800 .
C2 H2A 0.9800 .
C2 H2B 0.9800 .
C2 H2C 0.9800 .
C11 C15 1.413(6) .
C11 C12 1.452(6) .
C12 C13 1.461(7) .
C12 H12 0.9500 .
C13 C14 1.367(7) .
C13 H13 0.9500 .
C14 C15 1.379(6) .
C14 H14 0.9500 .
C15 H15 0.9500 .
N11 C18 1.316(6) .
N11 N12 1.356(5) .
N12 C16 1.335(5) .
N12 K1 2.807(4) 3_666
C16 C17 1.355(7) .
C16 K1 3.509(5) 3_666
C16 H16 0.9500 .
C17 C18 1.388(7) .
C17 H17 0.9500 .
C18 H18 0.9500 .
O31 C32 1.433(5) .
O31 C35 1.436(6) .
C32 C33 1.490(8) .
C32 H32A 0.9900 .
C32 H32B 0.9900 .
C33 C34 1.497(8) .
C33 H33A 0.9900 .
C33 H33B 0.9900 .
C34 C35 1.499(7) .
C34 H34A 0.9900 .
C34 H34B 0.9900 .
C35 H35A 0.9900 .
C35 H35B 0.9900 .
O41 C45 1.396(7) .
O41 C42 1.418(7) .
C42 C43 1.486(7) .
C42 H42A 0.9900 .
C42 H42B 0.9900 .
C43 C44 1.440(8) .
C43 H43A 0.9900 .
C43 H43B 0.9900 .
C44 C45 1.438(8) .
C44 H44A 0.9900 .
C44 H44B 0.9900 .
C45 H45A 0.9900 .
C45 H45B 0.9900 .

loop_
_geom_torsion_atom_site_label_1
_geom_torsion_atom_site_label_2
_geom_torsion_atom_site_label_3
_geom_torsion_atom_site_label_4
_geom_torsion
_geom_torsion_site_symmetry_1
_geom_torsion_site_symmetry_4
C2 B1 C11 C15 -52.7(7) . .
C1 B1 C11 C15 -178.5(4) . .
N11 B1 C11 C15 63.8(6) . .
C2 B1 C11 C12 132.4(6) . .
C1 B1 C11 C12 6.6(7) . .
N11 B1 C11 C12 -111.1(5) . .
C2 B1 C11 Fe1 41.9(7) . .
C1 B1 C11 Fe1 -83.9(5) . .
N11 B1 C11 Fe1 158.4(3) . .
C2 B1 C11 K1 -160.2(4) . .
C1 B1 C11 K1 74.0(4) . .
N11 B1 C11 K1 -43.7(4) . .
C12 Fe1 C11 C15 -117.6(4) . .
C12 Fe1 C11 C15 62.4(4) 3_566 .
C14 Fe1 C11 C15 -35.3(3) . .
C14 Fe1 C11 C15 144.7(3) 3_566 .
C13 Fe1 C11 C15 -78.0(3) . .
C13 Fe1 C11 C15 102.0(3) 3_566 .
C15 Fe1 C11 C15 179.999(1) 3_566 .
C11 Fe1 C11 C15 46(11) 3_566 .
C12 Fe1 C11 C12 180.0 3_566 .
C14 Fe1 C11 C12 82.3(4) . .
C14 Fe1 C11 C12 -97.7(4) 3_566 .
C13 Fe1 C11 C12 39.6(3) . .
C13 Fe1 C11 C12 -140.4(3) 3_566 .
C15 Fe1 C11 C12 117.6(4) . .
C15 Fe1 C11 C12 -62.4(4) 3_566 .
C11 Fe1 C11 C12 163(11) 3_566 .
C12 Fe1 C11 B1 119.6(6) . .
C12 Fe1 C11 B1 -60.4(6) 3_566 .
C14 Fe1 C11 B1 -158.1(6) . .
C14 Fe1 C11 B1 21.9(6) 3_566 .
C13 Fe1 C11 B1 159.2(5) . .
C13 Fe1 C11 B1 -20.8(5) 3_566 .
C15 Fe1 C11 B1 -122.8(6) . .
C15 Fe1 C11 B1 57.2(6) 3_566 .
C11 Fe1 C11 B1 -77(11) 3_566 .
C12 Fe1 C11 K1 -34.2(3) . .
C12 Fe1 C11 K1 145.8(3) 3_566 .
C14 Fe1 C11 K1 48.2(3) . .
C14 Fe1 C11 K1 -131.9(3) 3_566 .
C13 Fe1 C11 K1 5.4(2) . .
C13 Fe1 C11 K1 -174.6(2) 3_566 .
C15 Fe1 C11 K1 83.4(3) . .
C15 Fe1 C11 K1 -96.6(3) 3_566 .
C11 Fe1 C11 K1 129(11) 3_566 .
O41 K1 C11 C15 -19.3(3) . .
O31 K1 C11 C15 72.7(3) . .
N12 K1 C11 C15 173.6(3) 3_666 .
O41 K1 C11 C12 -122.9(3) . .
O31 K1 C11 C12 -31.0(4) . .
N12 K1 C11 C12 69.9(3) 3_666 .
O41 K1 C11 B1 111.7(3) . .
O31 K1 C11 B1 -156.3(3) . .
N12 K1 C11 B1 -55.4(3) 3_666 .
O41 K1 C11 Fe1 -88.1(2) . .
O31 K1 C11 Fe1 3.8(3) . .
N12 K1 C11 Fe1 104.8(2) 3_666 .
C15 C11 C12 C13 -0.6(5) . .
B1 C11 C12 C13 175.3(4) . .
Fe1 C11 C12 C13 -59.5(3) . .
K1 C11 C12 C13 89.4(4) . .
C15 C11 C12 Fe1 58.9(3) . .
B1 C11 C12 Fe1 -125.3(4) . .
K1 C11 C12 Fe1 148.8(2) . .
C15 C11 C12 K1 -89.9(3) . .
B1 C11 C12 K1 85.9(5) . .
Fe1 C11 C12 K1 -148.8(2) . .
C12 Fe1 C12 C11 -146.5(14) 3_566 .
C14 Fe1 C12 C11 -80.8(3) . .
C14 Fe1 C12 C11 99.2(3) 3_566 .
C13 Fe1 C12 C11 -117.6(5) . .
C13 Fe1 C12 C11 62.4(5) 3_566 .
C15 Fe1 C12 C11 -37.9(3) . .
C15 Fe1 C12 C11 142.1(3) 3_566 .
C11 Fe1 C12 C11 180.000(1) 3_566 .
C12 Fe1 C12 C13 -28.9(14) 3_566 .
C14 Fe1 C12 C13 36.8(3) . .
C14 Fe1 C12 C13 -143.2(3) 3_566 .
C13 Fe1 C12 C13 180.0 3_566 .
C15 Fe1 C12 C13 79.7(3) . .
C15 Fe1 C12 C13 -100.3(3) 3_566 .
C11 Fe1 C12 C13 -62.4(5) 3_566 .
C11 Fe1 C12 C13 117.6(5) . .
C12 Fe1 C12 K1 -86.3(15) 3_566 .
C14 Fe1 C12 K1 -20.6(4) . .
C14 Fe1 C12 K1 159.4(4) 3_566 .
C13 Fe1 C12 K1 -57.4(4) . .
C13 Fe1 C12 K1 122.6(4) 3_566 .
C15 Fe1 C12 K1 22.3(3) . .
C15 Fe1 C12 K1 -157.8(3) 3_566 .
C11 Fe1 C12 K1 -119.8(4) 3_566 .
C11 Fe1 C12 K1 60.2(4) . .
O41 K1 C12 C11 64.8(3) . .
O31 K1 C12 C11 154.8(3) . .
N12 K1 C12 C11 -115.4(3) 3_666 .
O41 K1 C12 C13 -42.1(4) . .
O31 K1 C12 C13 47.8(4) . .
N12 K1 C12 C13 137.7(3) 3_666 .
O41 K1 C12 Fe1 9.5(4) . .
O31 K1 C12 Fe1 99.4(4) . .
N12 K1 C12 Fe1 -170.7(4) 3_666 .
C11 C12 C13 C14 2.2(6) . .
Fe1 C12 C13 C14 -59.2(4) . .
K1 C12 C13 C14 90.6(4) . .
C11 C12 C13 Fe1 61.4(3) . .
K1 C12 C13 Fe1 149.8(2) . .
C11 C12 C13 K1 -88.4(3) . .
Fe1 C12 C13 K1 -149.8(2) . .
C12 Fe1 C13 C14 119.1(4) . .
C12 Fe1 C13 C14 -60.9(4) 3_566 .
C14 Fe1 C13 C14 179.999(1) 3_566 .
C13 Fe1 C13 C14 123(15) 3_566 .
C15 Fe1 C13 C14 37.3(3) . .
C15 Fe1 C13 C14 -142.7(3) 3_566 .
C11 Fe1 C13 C14 -99.6(3) 3_566 .
C11 Fe1 C13 C14 80.4(3) . .
C12 Fe1 C13 C12 180.0 3_566 .
C14 Fe1 C13 C12 -119.1(4) . .
C14 Fe1 C13 C12 60.9(4) 3_566 .
C13 Fe1 C13 C12 4(15) 3_566 .
C15 Fe1 C13 C12 -81.7(3) . .
C15 Fe1 C13 C12 98.3(3) 3_566 .
C11 Fe1 C13 C12 141.3(3) 3_566 .
C11 Fe1 C13 C12 -38.7(3) . .
C12 Fe1 C13 K1 33.2(3) . .
C12 Fe1 C13 K1 -146.8(3) 3_566 .
C14 Fe1 C13 K1 -85.8(4) . .
C14 Fe1 C13 K1 94.2(4) 3_566 .
C13 Fe1 C13 K1 37(15) 3_566 .
C15 Fe1 C13 K1 -48.5(3) . .
C15 Fe1 C13 K1 131.5(3) 3_566 .
C11 Fe1 C13 K1 174.6(2) 3_566 .
C11 Fe1 C13 K1 -5.4(2) . .
O41 K1 C13 C14 36.7(4) . .
O31 K1 C13 C14 120.9(4) . .
N12 K1 C13 C14 -153.4(4) 3_666 .
O41 K1 C13 C12 142.3(3) . .
O31 K1 C13 C12 -133.5(4) . .
N12 K1 C13 C12 -47.9(4) 3_666 .
O41 K1 C13 Fe1 107.5(3) . .
O31 K1 C13 Fe1 -168.3(3) . .
N12 K1 C13 Fe1 -82.7(4) 3_666 .
C12 C13 C14 C15 -3.0(6) . .
Fe1 C13 C14 C15 -61.9(4) . .
K1 C13 C14 C15 62.1(5) . .
C12 C13 C14 Fe1 58.9(3) . .
K1 C13 C14 Fe1 123.96(18) . .
C12 Fe1 C14 C13 -39.2(3) . .
C12 Fe1 C14 C13 140.8(3) 3_566 .
C14 Fe1 C14 C13 -127(7) 3_566 .
C13 Fe1 C14 C13 180.001(1) 3_566 .
C15 Fe1 C14 C13 -119.2(5) . .
C15 Fe1 C14 C13 60.8(5) 3_566 .
C11 Fe1 C14 C13 96.3(3) 3_566 .
C11 Fe1 C14 C13 -83.8(3) . .
C12 Fe1 C14 C15 80.1(3) . .
C12 Fe1 C14 C15 -99.9(3) 3_566 .
C14 Fe1 C14 C15 -8(7) 3_566 .
C13 Fe1 C14 C15 119.2(5) . .
C13 Fe1 C14 C15 -60.8(5) 3_566 .
C15 Fe1 C14 C15 180.000(2) 3_566 .
C11 Fe1 C14 C15 -144.5(3) 3_566 .
C11 Fe1 C14 C15 35.5(3) . .
C13 C14 C15 C11 2.7(6) . .
Fe1 C14 C15 C11 -58.2(3) . .
C13 C14 C15 Fe1 60.9(4) . .
C12 C11 C15 C14 -1.2(5) . .
B1 C11 C15 C14 -177.0(5) . .
Fe1 C11 C15 C14 56.5(4) . .
K1 C11 C15 C14 -66.9(4) . .
C12 C11 C15 Fe1 -57.7(3) . .
B1 C11 C15 Fe1 126.5(5) . .
K1 C11 C15 Fe1 -123.43(15) . .
C12 Fe1 C15 C14 -83.6(4) . .
C12 Fe1 C15 C14 96.4(4) 3_566 .
C14 Fe1 C15 C14 180.000(2) 3_566 .
C13 Fe1 C15 C14 -37.4(3) . .
C13 Fe1 C15 C14 142.6(3) 3_566 .
C15 Fe1 C15 C14 -173(22) 3_566 .
C11 Fe1 C15 C14 57.2(5) 3_566 .
C11 Fe1 C15 C14 -122.8(5) . .
C12 Fe1 C15 C11 39.3(3) . .
C12 Fe1 C15 C11 -140.7(3) 3_566 .
C14 Fe1 C15 C11 122.8(5) . .
C14 Fe1 C15 C11 -57.2(5) 3_566 .
C13 Fe1 C15 C11 85.5(3) . .
C13 Fe1 C15 C11 -94.5(3) 3_566 .
C15 Fe1 C15 C11 -50(21) 3_566 .
C11 Fe1 C15 C11 180.0 3_566 .
C2 B1 N11 C18 22.5(7) . .
C1 B1 N11 C18 143.7(5) . .
C11 B1 N11 C18 -97.8(6) . .
C2 B1 N11 N12 -160.3(4) . .
C1 B1 N11 N12 -39.1(6) . .
C11 B1 N11 N12 79.3(5) . .
C18 N11 N12 C16 -0.8(5) . .
B1 N11 N12 C16 -178.5(4) . .
C18 N11 N12 K1 -129.7(4) . 3_666
B1 N11 N12 K1 52.7(5) . 3_666
C18 N11 N12 K1 118.0(3) . .
B1 N11 N12 K1 -59.7(5) . .
O41 K1 N12 C16 33.2(3) . .
O31 K1 N12 C16 -70.7(7) . .
N12 K1 N12 C16 -115.0(3) 3_666 .
O41 K1 N12 N11 -83.0(3) . .
O31 K1 N12 N11 173.0(5) . .
N12 K1 N12 N11 128.8(4) 3_666 .
O41 K1 N12 K1 148.19(15) . 3_666
O31 K1 N12 K1 44.3(6) . 3_666
N12 K1 N12 K1 0.0 3_666 3_666
N11 N12 C16 C17 -0.3(6) . .
K1 N12 C16 C17 135.5(4) 3_666 .
K1 N12 C16 C17 -118.7(4) . .
N11 N12 C16 K1 -135.8(4) . 3_666
K1 N12 C16 K1 105.7(3) . 3_666
N12 C16 C17 C18 1.2(7) . .
K1 C16 C17 C18 52.7(7) 3_666 .
N12 N11 C18 C17 1.6(6) . .
B1 N11 C18 C17 179.0(5) . .
C16 C17 C18 N11 -1.7(7) . .
O41 K1 O31 C32 26.0(4) . .
N12 K1 O31 C32 175.2(4) 3_666 .
O41 K1 O31 C35 -120.0(4) . .
N12 K1 O31 C35 29.2(4) 3_666 .
C35 O31 C32 C33 26.8(6) . .
K1 O31 C32 C33 -125.6(5) . .
O31 C32 C33 C34 -7.9(7) . .
C32 C33 C34 C35 -13.0(7) . .
C32 O31 C35 C34 -35.1(5) . .
K1 O31 C35 C34 115.0(4) . .
C33 C34 C35 O31 29.6(6) . .
O31 K1 O41 C45 66.4(5) . .
N12 K1 O41 C45 -11.6(7) 3_666 .
O31 K1 O41 C42 -147.3(4) . .
N12 K1 O41 C42 134.8(4) 3_666 .
C45 O41 C42 C43 24.0(7) . .
K1 O41 C42 C43 -129.8(4) . .
C45 O41 C42 K1 153.8(6) . .
O31 K1 C42 O41 33.4(4) . .
N12 K1 C42 O41 -84.9(6) 3_666 .
O41 K1 C42 C43 70.4(6) . .
O31 K1 C42 C43 103.8(6) . .
N12 K1 C42 C43 -14.6(9) 3_666 .
O41 C42 C43 C44 -28.8(7) . .
K1 C42 C43 C44 -70.6(7) . .
C42 C43 C44 C45 22.6(8) . .
C42 O41 C45 C44 -9.9(8) . .
K1 O41 C45 C44 138.7(5) . .
C43 C44 C45 O41 -8.7(9) . .
